data_7250821
loop_
_publ_author_name
'Mimoun, Liliane'
'Sanaa, Hamdi'
'Heppner, Florian'
'G\'erard, H\'el\`ene'
'R\'eset, Laurine'
'West, Caroline'
'Vanthuyne, Nicolas'
'Retailleau, Pascal'
'Nicolas, Cyril'
'Gillaizeau, Isabelle'

_publ_section_title
;
 Cu/Pd dual catalyzed stereoselective construction of vicinal tri- and
 tetrasubstituted stereocenters connected to chiral \a-arylacetonitriles
;
_journal_issue 37
_journal_name_full 'RSC Advances'
_journal_page_first 30915
_journal_page_last 30920
_journal_paper_doi 10.1039/D5RA04516A
_journal_volume 15
_journal_year 2025
_chemical_formula_moiety 'C24 H23 N O, 0.685(C H2 Cl2)'
_chemical_formula_sum 'C24.69 H24.37 Cl1.37 N O'
_chemical_formula_weight 399.71
_chemical_name_systematic "'5-benzyl-3-methyl-3,4-diphenylpyrrolidin-2-one dichloromethane solvate'"
_space_group_crystal_system orthorhombic
_space_group_IT_number 29
_space_group_name_Hall 'P 2c -2ac'
_space_group_name_H-M_alt 'P c a 21'
_atom_sites_solution_hydrogens mixed
_atom_sites_solution_primary other
_atom_sites_solution_secondary difmap
_audit_creation_method SHELXL-2019/3
_audit_update_record
;
2023-02-16 deposited with the CCDC.	2025-08-14 downloaded from the CCDC.
;
_cell_angle_alpha 90
_cell_angle_beta 90
_cell_angle_gamma 90
_cell_formula_units_Z 8
_cell_length_a 11.3461(4)
_cell_length_b 16.6589(7)
_cell_length_c 23.3798(10)
_cell_measurement_reflns_used 12921
_cell_measurement_temperature 173(2)
_cell_measurement_theta_max 29.2340
_cell_measurement_theta_min 2.8020
_cell_volume 4419.1(3)
_computing_cell_refinement 'CrysAlisPro 1.171.42.79a (Rigaku OD, 2022)'
_computing_data_collection 'CrysAlisPro 1.171.42.79a (Rigaku OD, 2022)'
_computing_data_reduction 'CrysAlisPro 1.171.42.79a (Rigaku OD, 2022)'
_computing_structure_refinement 'SHELXL-2019/2 (Sheldrick, 2019)'
_computing_structure_solution 'SHELXT 2018/2 (Sheldrick, 2018)'
_diffrn_ambient_environment N~2~
_diffrn_ambient_temperature 173.01(10)
_diffrn_detector 'Hybrid Pixel Array Detector'
_diffrn_detector_area_resol_mean 5.8140
_diffrn_measured_fraction_theta_full 0.997
_diffrn_measured_fraction_theta_max 0.997
_diffrn_measurement_device 'four-circle diffractometer'
_diffrn_measurement_device_type 'XtaLAB AFC12 (RINC): Kappa single'
_diffrn_radiation_monochromator mirror
_diffrn_radiation_probe x-ray
_diffrn_radiation_type 'Mo K\a'
_diffrn_radiation_wavelength 0.71073
_diffrn_reflns_av_R_equivalents 0.0427
_diffrn_reflns_av_unetI/netI 0.0396
_diffrn_reflns_Laue_measured_fraction_full 0.997
_diffrn_reflns_Laue_measured_fraction_max 0.997
_diffrn_reflns_limit_h_max 13
_diffrn_reflns_limit_h_min -13
_diffrn_reflns_limit_k_max 20
_diffrn_reflns_limit_k_min -19
_diffrn_reflns_limit_l_max 28
_diffrn_reflns_limit_l_min -28
_diffrn_reflns_number 36385
_diffrn_reflns_point_group_measured_fraction_full 0.996
_diffrn_reflns_point_group_measured_fraction_max 0.996
_diffrn_reflns_theta_full 25.242
_diffrn_reflns_theta_max 25.348
_diffrn_reflns_theta_min 2.785
_diffrn_source 'micro-focus sealed X-ray tube'
_diffrn_source_type 'Rigaku (Mo) X-ray Source'
_exptl_absorpt_coefficient_mu 0.232
_exptl_absorpt_correction_T_max 1.000
_exptl_absorpt_correction_T_min 0.558
_exptl_absorpt_correction_type gaussian
_exptl_absorpt_process_details
;
CrysAlisPro 1.171.42.79a (Rigaku Oxford Diffraction, 2022)
Numerical absorption correction based on gaussian integration over
a multifaceted crystal model
Empirical absorption correction using spherical harmonics,
implemented in SCALE3 ABSPACK scaling algorithm.
;
_exptl_crystal_colour colourless
_exptl_crystal_density_diffrn 1.202
_exptl_crystal_description plate
_exptl_crystal_F_000 1686.2
_exptl_crystal_size_max 0.34
_exptl_crystal_size_mid 0.21
_exptl_crystal_size_min 0.06
_refine_diff_density_max 0.673
_refine_diff_density_min -0.331
_refine_diff_density_rms 0.093
_refine_ls_abs_structure_details
;
 Refined as an inversion twin.
;
_refine_ls_abs_structure_Flack 0.5(2)
_refine_ls_extinction_method none
_refine_ls_goodness_of_fit_ref 1.199
_refine_ls_hydrogen_treatment mixed
_refine_ls_matrix_type full
_refine_ls_number_parameters 534
_refine_ls_number_reflns 8061
_refine_ls_number_restraints 8
_refine_ls_restrained_S_all 1.201
_refine_ls_R_factor_all 0.0915
_refine_ls_R_factor_gt 0.0896
_refine_ls_shift/su_max 0.001
_refine_ls_shift/su_mean 0.000
_refine_ls_structure_factor_coef Fsqd
_refine_ls_weighting_details 'w=1/[\s^2^(Fo^2^)+(0.0942P)^2^+8.0770P] where P=(Fo^2^+2Fc^2^)/3'
_refine_ls_weighting_scheme calc
_refine_ls_wR_factor_gt 0.2344
_refine_ls_wR_factor_ref 0.2357
_reflns_Friedel_coverage 0.942
_reflns_Friedel_fraction_full 0.994
_reflns_Friedel_fraction_max 0.994
_reflns_number_gt 7756
_reflns_number_total 8061
_reflns_threshold_expression 'I > 2\s(I)'
_cod_data_source_file d5ra04516a3.cif
_cod_data_source_block LM4-673-T16
_cod_database_code 7250821
_shelx_space_group_comment
;
The symmetry employed for this shelxl refinement is uniquely defined
by the following loop, which should always be used as a source of
symmetry information in preference to the above space-group names.
They are only intended as comments.
;

loop_
_space_group_symop_operation_xyz
'x, y, z'
'-x, -y, z+1/2'
'-x+1/2, y, z+1/2'
'x+1/2, -y, z'

loop_
_atom_site_label
_atom_site_type_symbol
_atom_site_fract_x
_atom_site_fract_y
_atom_site_fract_z
_atom_site_U_iso_or_equiv
_atom_site_adp_type
_atom_site_occupancy
_atom_site_site_symmetry_order
_atom_site_calc_flag
_atom_site_refinement_flags_posn
_atom_site_refinement_flags_adp
_atom_site_refinement_flags_occupancy
_atom_site_disorder_assembly
_atom_site_disorder_group
O1_1 O 0.7658(4) 0.1682(3) 0.4733(2) 0.0292(10) Uani 1 1 d . . . . .
N1_1 N 0.7645(5) 0.2420(3) 0.5559(3) 0.0316(13) Uani 1 1 d D . . . .
H1N_1 H 0.809(7) 0.274(5) 0.543(4) 0.038 Uiso 1 1 d D U . . .
C1_1 C 0.7227(5) 0.1884(4) 0.5192(3) 0.0285(14) Uani 1 1 d . . . . .
C2_1 C 0.6051(5) 0.1547(4) 0.5431(3) 0.0223(12) Uani 1 1 d . . . . .
C3_1 C 0.6090(5) 0.1859(4) 0.6058(3) 0.0258(14) Uani 1 1 d . . . . .
H3_1 H 0.653632 0.145130 0.628476 0.031 Uiso 1 1 calc R U . . .
C4_1 C 0.6876(6) 0.2622(4) 0.6030(3) 0.0328(15) Uani 1 1 d . . . . .
H4_1 H 0.638173 0.309628 0.592502 0.039 Uiso 1 1 calc R U . . .
C5_1 C 0.7566(7) 0.2806(5) 0.6577(4) 0.050(2) Uani 1 1 d . . . . .
H5A_1 H 0.815780 0.322642 0.649265 0.060 Uiso 1 1 calc R U . . .
H5B_1 H 0.701620 0.302448 0.686655 0.060 Uiso 1 1 calc R U . . .
C6_1 C 0.8193(6) 0.2081(6) 0.6829(4) 0.050(2) Uani 1 1 d . . . . .
C7_1 C 0.7707(8) 0.1647(7) 0.7269(5) 0.064(3) Uani 1 1 d . . . . .
H7_1 H 0.696087 0.180044 0.741711 0.077 Uiso 1 1 calc R U . . .
C8_1 C 0.8288(11) 0.0983(9) 0.7503(6) 0.080(4) Uani 1 1 d . . . . .
H8_1 H 0.794409 0.069670 0.781209 0.096 Uiso 1 1 calc R U . . .
C9_1 C 0.9345(10) 0.0748(8) 0.7286(5) 0.072(3) Uani 1 1 d . . . . .
H9_1 H 0.973168 0.028838 0.743642 0.087 Uiso 1 1 calc R U . . .
C10_1 C 0.9860(8) 0.1183(8) 0.6842(4) 0.063(3) Uani 1 1 d . . . . .
H10_1 H 1.060001 0.102224 0.669086 0.076 Uiso 1 1 calc R U . . .
C11_1 C 0.9301(7) 0.1840(6) 0.6625(4) 0.050(2) Uani 1 1 d . . . . .
H11_1 H 0.966833 0.214122 0.633001 0.060 Uiso 1 1 calc R U . . .
C12_1 C 0.6045(6) 0.0645(4) 0.5415(3) 0.0256(14) Uani 1 1 d . . . . .
C13_1 C 0.5111(6) 0.0199(5) 0.5192(3) 0.0370(17) Uani 1 1 d . . . . .
H13_1 H 0.445168 0.047054 0.503293 0.044 Uiso 1 1 calc R U . . .
C14_1 C 0.5126(9) -0.0637(6) 0.5198(4) 0.060(3) Uani 1 1 d . . . . .
H14_1 H 0.448712 -0.092924 0.503797 0.072 Uiso 1 1 calc R U . . .
C15_1 C 0.6071(8) -0.1043(5) 0.5436(4) 0.052(2) Uani 1 1 d . . . . .
H15_1 H 0.608856 -0.161347 0.544159 0.063 Uiso 1 1 calc R U . . .
C16_1 C 0.6978(8) -0.0607(4) 0.5662(4) 0.048(2) Uani 1 1 d . . . . .
H16_1 H 0.762210 -0.088356 0.583086 0.058 Uiso 1 1 calc R U . . .
C17_1 C 0.6993(6) 0.0214(4) 0.5655(3) 0.0297(14) Uani 1 1 d . . . . .
H17_1 H 0.764607 0.049548 0.581208 0.036 Uiso 1 1 calc R U . . .
C18_1 C 0.4910(6) 0.1969(4) 0.6354(3) 0.0319(15) Uani 1 1 d . . . . .
C19_1 C 0.4527(7) 0.1363(5) 0.6712(4) 0.047(2) Uani 1 1 d . . . . .
H19_1 H 0.499312 0.089422 0.676122 0.056 Uiso 1 1 calc R U . . .
C20_1 C 0.3437(8) 0.1439(7) 0.7005(4) 0.061(3) Uani 1 1 d . . . . .
H20_1 H 0.316766 0.101591 0.724335 0.074 Uiso 1 1 calc R U . . .
C21_1 C 0.2795(7) 0.2098(6) 0.6947(4) 0.054(3) Uani 1 1 d . . . . .
H21_1 H 0.207687 0.214362 0.715325 0.065 Uiso 1 1 calc R U . . .
C22_1 C 0.3150(7) 0.2733(7) 0.6588(5) 0.063(3) Uani 1 1 d . . . . .
H22_1 H 0.267735 0.319963 0.654799 0.076 Uiso 1 1 calc R U . . .
C23_1 C 0.4214(7) 0.2658(6) 0.6293(4) 0.048(2) Uani 1 1 d . . . . .
H23_1 H 0.446922 0.307965 0.604906 0.058 Uiso 1 1 calc R U . . .
C24_1 C 0.5070(6) 0.1939(5) 0.5075(4) 0.0396(17) Uani 1 1 d . . . . .
H24A_1 H 0.430151 0.175021 0.521010 0.059 Uiso 1 1 calc R U . . .
H24B_1 H 0.516994 0.179395 0.467163 0.059 Uiso 1 1 calc R U . . .
H24C_1 H 0.511431 0.252405 0.511567 0.059 Uiso 1 1 calc R U . . .
O1_2 O 0.4726(4) 0.6710(3) 0.5219(2) 0.0285(10) Uani 1 1 d . . . . .
N1_2 N 0.4730(5) 0.7447(3) 0.4398(2) 0.0281(12) Uani 1 1 d D . . . .
H1N_2 H 0.412(6) 0.767(5) 0.440(3) 0.034 Uiso 1 1 d D U . . .
C1_2 C 0.5179(5) 0.6908(4) 0.4749(3) 0.0240(12) Uani 1 1 d . . . . .
C2_2 C 0.6350(5) 0.6601(4) 0.4524(3) 0.0266(14) Uani 1 1 d . . . . .
C3_2 C 0.6334(6) 0.6925(4) 0.3893(3) 0.0260(13) Uani 1 1 d . . . . .
H3_2 H 0.592911 0.650147 0.366283 0.031 Uiso 1 1 calc R U . . .
C4_2 C 0.5498(6) 0.7627(4) 0.3906(3) 0.0311(15) Uani 1 1 d . . . . .
H4_2 H 0.595698 0.812486 0.399153 0.037 Uiso 1 1 calc R U . . .
C5_2 C 0.4778(6) 0.7763(4) 0.3351(3) 0.0325(15) Uani 1 1 d . . . . .
H5A_2 H 0.416549 0.817229 0.342843 0.039 Uiso 1 1 calc R U . . .
H5B_2 H 0.531094 0.798348 0.305473 0.039 Uiso 1 1 calc R U . . .
C6_2 C 0.4207(6) 0.7045(4) 0.3123(3) 0.0306(14) Uani 1 1 d . . . . .
C7_2 C 0.4783(7) 0.6560(5) 0.2720(3) 0.0388(17) Uani 1 1 d . . . . .
H7_2 H 0.554554 0.670971 0.259062 0.047 Uiso 1 1 calc R U . . .
C8_2 C 0.4280(8) 0.5883(5) 0.2512(3) 0.047(2) Uani 1 1 d . . . . .
H8_2 H 0.468182 0.557462 0.223128 0.057 Uiso 1 1 calc R U . . .
C9_2 C 0.3173(9) 0.5637(6) 0.2707(4) 0.054(2) Uani 1 1 d . . . . .
H9_2 H 0.282729 0.515573 0.256743 0.065 Uiso 1 1 calc R U . . .
C10_2 C 0.2598(8) 0.6092(6) 0.3098(4) 0.052(2) Uani 1 1 d . . . . .
H10_2 H 0.183558 0.593603 0.322286 0.062 Uiso 1 1 calc R U . . .
C11_2 C 0.3101(7) 0.6774(5) 0.3315(4) 0.0444(19) Uani 1 1 d . . . . .
H11_2 H 0.269502 0.707032 0.360071 0.053 Uiso 1 1 calc R U . . .
C12_2 C 0.7510(6) 0.7051(4) 0.3610(3) 0.0324(15) Uani 1 1 d . . . . .
C13_2 C 0.8017(7) 0.6439(6) 0.3304(4) 0.046(2) Uani 1 1 d . . . . .
H13_2 H 0.761022 0.594223 0.327139 0.056 Uiso 1 1 calc R U . . .
C14_2 C 0.9094(8) 0.6521(7) 0.3042(4) 0.056(2) Uani 1 1 d . . . . .
H14_2 H 0.942512 0.608545 0.283538 0.067 Uiso 1 1 calc R U . . .
C15_2 C 0.9692(7) 0.7240(7) 0.3082(4) 0.057(3) Uani 1 1 d . . . . .
H15_2 H 1.043099 0.730463 0.289572 0.068 Uiso 1 1 calc R U . . .
C16_2 C 0.9234(8) 0.7837(6) 0.3378(4) 0.055(2) Uani 1 1 d . . . . .
H16_2 H 0.966147 0.832495 0.341231 0.066 Uiso 1 1 calc R U . . .
C17_2 C 0.8127(7) 0.7767(6) 0.3646(4) 0.047(2) Uani 1 1 d . . . . .
H17_2 H 0.780489 0.820844 0.385010 0.057 Uiso 1 1 calc R U . . .
C18_2 C 0.6383(5) 0.5688(4) 0.4545(3) 0.0276(14) Uani 1 1 d . . . . .
C19_2 C 0.7296(7) 0.5267(5) 0.4785(4) 0.0439(19) Uani 1 1 d . . . . .
H19_2 H 0.793416 0.555047 0.495227 0.053 Uiso 1 1 calc R U . . .
C20_2 C 0.7305(8) 0.4427(5) 0.4787(4) 0.053(2) Uani 1 1 d . . . . .
H20_2 H 0.795011 0.414393 0.494960 0.064 Uiso 1 1 calc R U . . .
C21_2 C 0.6383(8) 0.4020(5) 0.4555(4) 0.052(2) Uani 1 1 d . . . . .
H21_2 H 0.639553 0.345007 0.454526 0.062 Uiso 1 1 calc R U . . .
C22_2 C 0.5418(8) 0.4433(5) 0.4332(4) 0.047(2) Uani 1 1 d . . . . .
H22_2 H 0.475655 0.414623 0.418935 0.056 Uiso 1 1 calc R U . . .
C23_2 C 0.5432(6) 0.5247(4) 0.4319(3) 0.0325(15) Uani 1 1 d . . . . .
H23_2 H 0.478504 0.552551 0.415438 0.039 Uiso 1 1 calc R U . . .
C24_2 C 0.7327(6) 0.6990(5) 0.4888(3) 0.0346(16) Uani 1 1 d . . . . .
H24A_2 H 0.809814 0.686177 0.472228 0.052 Uiso 1 1 calc R U . . .
H24B_2 H 0.728742 0.678117 0.527945 0.052 Uiso 1 1 calc R U . . .
H24C_2 H 0.721844 0.757318 0.489352 0.052 Uiso 1 1 calc R U . . .
Cl1 Cl 0.3747(3) 0.4900(2) 0.61936(16) 0.0680(12) Uani 0.720(9) 1 d . . P . .
Cl2 Cl 0.5641(4) 0.5904(2) 0.65206(18) 0.0742(14) Uani 0.720(9) 1 d . . P . .
C101 C 0.5162(15) 0.5185(8) 0.5974(5) 0.060(4) Uani 0.720(9) 1 d . . P . .
H10A H 0.513981 0.543956 0.559153 0.072 Uiso 0.720(9) 1 calc R U P . .
H10B H 0.569654 0.471559 0.596025 0.072 Uiso 0.720(9) 1 calc R U P . .
Cl3 Cl 0.5922(7) -0.0213(3) 0.3654(2) 0.107(3) Uani 0.650(10) 1 d . . P . .
Cl4 Cl 0.8484(8) -0.0029(4) 0.3738(3) 0.113(3) Uani 0.650(10) 1 d . . P . .
C102 C 0.7152(18) 0.0111(11) 0.4063(8) 0.085(7) Uani 0.650(10) 1 d . U P . .
H10C H 0.705658 0.068883 0.414972 0.102 Uiso 0.650(10) 1 calc R U P . .
H10D H 0.715248 -0.018228 0.443179 0.102 Uiso 0.650(10) 1 calc R U P . .

loop_
_atom_site_aniso_label
_atom_site_aniso_U_11
_atom_site_aniso_U_22
_atom_site_aniso_U_33
_atom_site_aniso_U_23
_atom_site_aniso_U_13
_atom_site_aniso_U_12
O1_1 0.028(2) 0.028(2) 0.031(2) -0.004(2) 0.002(2) -0.0067(19)
N1_1 0.017(2) 0.024(3) 0.053(4) -0.013(3) 0.007(2) -0.010(2)
C1_1 0.018(3) 0.026(3) 0.042(4) 0.004(3) -0.002(3) -0.001(2)
C2_1 0.017(3) 0.023(3) 0.026(3) -0.005(2) 0.000(2) -0.001(2)
C3_1 0.014(3) 0.024(3) 0.039(4) -0.015(3) 0.007(3) -0.003(2)
C4_1 0.027(3) 0.024(3) 0.047(4) -0.006(3) 0.010(3) -0.007(3)
C5_1 0.032(4) 0.048(5) 0.070(6) -0.044(4) 0.011(4) -0.014(3)
C6_1 0.024(4) 0.088(7) 0.038(4) -0.042(4) 0.000(3) -0.009(4)
C7_1 0.033(4) 0.096(8) 0.063(6) -0.044(6) 0.013(4) -0.004(5)
C8_1 0.064(7) 0.106(9) 0.070(7) -0.035(7) 0.005(6) -0.002(7)
C9_1 0.069(6) 0.090(8) 0.058(6) -0.040(6) -0.014(5) 0.021(6)
C10_1 0.038(4) 0.101(8) 0.052(5) -0.036(6) -0.002(4) 0.004(5)
C11_1 0.030(4) 0.080(6) 0.040(4) -0.024(4) -0.001(3) 0.004(4)
C12_1 0.024(3) 0.026(3) 0.026(3) -0.007(3) 0.012(2) -0.009(2)
C13_1 0.027(3) 0.042(4) 0.042(4) -0.021(3) 0.010(3) -0.015(3)
C14_1 0.060(6) 0.050(5) 0.070(6) -0.032(5) 0.020(5) -0.040(5)
C15_1 0.060(5) 0.029(4) 0.069(6) -0.001(4) 0.038(5) -0.005(4)
C16_1 0.062(5) 0.022(3) 0.060(5) 0.003(4) 0.037(4) 0.002(3)
C17_1 0.031(3) 0.029(3) 0.029(3) -0.003(3) 0.004(3) -0.007(3)
C18_1 0.019(3) 0.038(4) 0.039(4) -0.014(3) 0.005(3) -0.005(3)
C19_1 0.034(4) 0.055(5) 0.051(5) -0.023(4) 0.020(4) -0.016(4)
C20_1 0.035(4) 0.103(8) 0.046(5) -0.023(5) 0.020(4) -0.029(5)
C21_1 0.019(3) 0.085(7) 0.058(5) -0.046(5) 0.007(3) -0.010(4)
C22_1 0.028(4) 0.082(7) 0.079(7) -0.026(6) 0.018(4) 0.008(4)
C23_1 0.029(4) 0.061(5) 0.054(5) -0.007(4) 0.014(4) 0.005(4)
C24_1 0.025(3) 0.046(4) 0.048(5) 0.004(3) -0.003(3) -0.003(3)
O1_2 0.023(2) 0.036(2) 0.026(2) 0.004(2) 0.0089(19) 0.0074(18)
N1_2 0.024(3) 0.035(3) 0.025(3) 0.001(2) 0.005(2) 0.006(2)
C1_2 0.024(3) 0.024(3) 0.024(3) -0.002(3) 0.002(3) 0.000(2)
C2_2 0.019(3) 0.029(3) 0.032(3) -0.002(3) 0.001(3) 0.002(2)
C3_2 0.024(3) 0.029(3) 0.025(3) -0.003(3) 0.002(3) 0.002(3)
C4_2 0.027(3) 0.031(3) 0.035(4) 0.008(3) 0.002(3) 0.000(3)
C5_2 0.035(4) 0.035(4) 0.028(3) 0.010(3) 0.002(3) 0.002(3)
C6_2 0.025(3) 0.034(4) 0.032(3) 0.009(3) -0.001(3) 0.010(3)
C7_2 0.033(4) 0.057(5) 0.027(3) 0.008(3) -0.002(3) 0.006(3)
C8_2 0.059(5) 0.053(5) 0.030(4) 0.001(3) -0.003(4) 0.008(4)
C9_2 0.066(6) 0.048(5) 0.048(5) 0.015(4) -0.024(4) -0.005(4)
C10_2 0.034(4) 0.071(6) 0.050(5) 0.017(5) 0.003(4) -0.015(4)
C11_2 0.027(4) 0.057(5) 0.049(4) 0.025(4) 0.000(3) 0.003(3)
C12_2 0.025(3) 0.044(4) 0.028(3) 0.007(3) 0.004(3) -0.001(3)
C13_2 0.026(4) 0.066(5) 0.047(5) 0.002(4) 0.008(3) 0.005(4)
C14_2 0.040(4) 0.078(7) 0.048(5) -0.001(5) 0.016(4) 0.013(4)
C15_2 0.026(4) 0.105(8) 0.040(4) 0.018(5) 0.012(3) 0.011(5)
C16_2 0.039(4) 0.069(6) 0.057(5) 0.011(5) 0.009(4) -0.018(4)
C17_2 0.035(4) 0.065(5) 0.042(4) -0.001(4) 0.003(3) -0.017(4)
C18_2 0.021(3) 0.040(4) 0.022(3) 0.005(3) 0.001(2) 0.005(3)
C19_2 0.028(4) 0.055(5) 0.048(5) 0.008(4) -0.005(3) 0.014(3)
C20_2 0.044(5) 0.048(5) 0.068(6) 0.023(5) 0.013(4) 0.016(4)
C21_2 0.057(5) 0.042(5) 0.057(5) 0.015(4) 0.016(4) 0.012(4)
C22_2 0.049(5) 0.052(5) 0.039(4) 0.000(4) 0.015(4) -0.010(4)
C23_2 0.027(3) 0.037(4) 0.034(4) 0.001(3) 0.004(3) -0.006(3)
C24_2 0.021(3) 0.050(4) 0.033(4) -0.011(3) -0.002(3) -0.005(3)
Cl1 0.069(2) 0.082(3) 0.0535(19) 0.0173(17) -0.0146(17) -0.0146(18)
Cl2 0.079(3) 0.061(2) 0.083(3) 0.0241(18) -0.030(2) -0.0322(18)
C101 0.090(10) 0.058(8) 0.033(6) 0.018(5) 0.021(6) 0.012(7)
Cl3 0.166(6) 0.084(4) 0.070(3) 0.021(2) -0.016(3) -0.051(4)
Cl4 0.155(6) 0.074(3) 0.111(5) 0.010(3) 0.006(4) -0.001(4)
C102 0.116(14) 0.082(11) 0.058(9) -0.050(8) 0.044(9) -0.058(10)

loop_
_atom_type_symbol
_atom_type_description
_atom_type_scat_dispersion_real
_atom_type_scat_dispersion_imag
_atom_type_scat_source
C C 0.0033 0.0016 'International Tables Vol C Tables 4.2.6.8 and 6.1.1.4'
Cl Cl 0.1484 0.1585 'International Tables Vol C Tables 4.2.6.8 and 6.1.1.4'
N N 0.0061 0.0033 'International Tables Vol C Tables 4.2.6.8 and 6.1.1.4'
O O 0.0106 0.0060 'International Tables Vol C Tables 4.2.6.8 and 6.1.1.4'
H H 0.0000 0.0000 'International Tables Vol C Tables 4.2.6.8 and 6.1.1.4'

loop_
_geom_angle_atom_site_label_1
_geom_angle_atom_site_label_2
_geom_angle_atom_site_label_3
_geom_angle
_geom_angle_site_symmetry_1
_geom_angle_site_symmetry_3
_geom_angle_publ_flag
C1_1 N1_1 C4_1 115.8(5) . . ?
C1_1 N1_1 H1N_1 115(6) . . ?
C4_1 N1_1 H1N_1 122(6) . . ?
O1_1 C1_1 N1_1 127.5(6) . . ?
O1_1 C1_1 C2_1 124.0(6) . . ?
N1_1 C1_1 C2_1 108.5(6) . . ?
C12_1 C2_1 C24_1 114.1(5) . . ?
C12_1 C2_1 C1_1 110.9(5) . . ?
C24_1 C2_1 C1_1 105.9(5) . . ?
C12_1 C2_1 C3_1 110.9(5) . . ?
C24_1 C2_1 C3_1 112.9(5) . . ?
C1_1 C2_1 C3_1 101.2(5) . . ?
C18_1 C3_1 C4_1 115.3(5) . . ?
C18_1 C3_1 C2_1 116.4(5) . . ?
C4_1 C3_1 C2_1 104.5(5) . . ?
C18_1 C3_1 H3_1 106.7 . . ?
C4_1 C3_1 H3_1 106.7 . . ?
C2_1 C3_1 H3_1 106.7 . . ?
N1_1 C4_1 C5_1 112.0(6) . . ?
N1_1 C4_1 C3_1 100.9(5) . . ?
C5_1 C4_1 C3_1 115.0(6) . . ?
N1_1 C4_1 H4_1 109.5 . . ?
C5_1 C4_1 H4_1 109.5 . . ?
C3_1 C4_1 H4_1 109.5 . . ?
C6_1 C5_1 C4_1 113.9(6) . . ?
C6_1 C5_1 H5A_1 108.8 . . ?
C4_1 C5_1 H5A_1 108.8 . . ?
C6_1 C5_1 H5B_1 108.8 . . ?
C4_1 C5_1 H5B_1 108.8 . . ?
H5A_1 C5_1 H5B_1 107.7 . . ?
C7_1 C6_1 C11_1 117.6(10) . . ?
C7_1 C6_1 C5_1 121.4(8) . . ?
C11_1 C6_1 C5_1 121.0(9) . . ?
C6_1 C7_1 C8_1 121.4(9) . . ?
C6_1 C7_1 H7_1 119.3 . . ?
C8_1 C7_1 H7_1 119.3 . . ?
C9_1 C8_1 C7_1 119.8(13) . . ?
C9_1 C8_1 H8_1 120.1 . . ?
C7_1 C8_1 H8_1 120.1 . . ?
C8_1 C9_1 C10_1 119.8(12) . . ?
C8_1 C9_1 H9_1 120.1 . . ?
C10_1 C9_1 H9_1 120.1 . . ?
C11_1 C10_1 C9_1 120.0(9) . . ?
C11_1 C10_1 H10_1 120.0 . . ?
C9_1 C10_1 H10_1 120.0 . . ?
C10_1 C11_1 C6_1 121.4(10) . . ?
C10_1 C11_1 H11_1 119.3 . . ?
C6_1 C11_1 H11_1 119.3 . . ?
C13_1 C12_1 C17_1 117.2(6) . . ?
C13_1 C12_1 C2_1 123.0(6) . . ?
C17_1 C12_1 C2_1 119.7(6) . . ?
C14_1 C13_1 C12_1 121.3(8) . . ?
C14_1 C13_1 H13_1 119.4 . . ?
C12_1 C13_1 H13_1 119.4 . . ?
C15_1 C14_1 C13_1 120.2(8) . . ?
C15_1 C14_1 H14_1 119.9 . . ?
C13_1 C14_1 H14_1 119.9 . . ?
C16_1 C15_1 C14_1 118.6(7) . . ?
C16_1 C15_1 H15_1 120.7 . . ?
C14_1 C15_1 H15_1 120.7 . . ?
C15_1 C16_1 C17_1 122.5(9) . . ?
C15_1 C16_1 H16_1 118.8 . . ?
C17_1 C16_1 H16_1 118.8 . . ?
C16_1 C17_1 C12_1 120.3(7) . . ?
C16_1 C17_1 H17_1 119.9 . . ?
C12_1 C17_1 H17_1 119.9 . . ?
C19_1 C18_1 C23_1 118.9(7) . . ?
C19_1 C18_1 C3_1 117.8(7) . . ?
C23_1 C18_1 C3_1 123.3(7) . . ?
C18_1 C19_1 C20_1 120.1(9) . . ?
C18_1 C19_1 H19_1 120.0 . . ?
C20_1 C19_1 H19_1 120.0 . . ?
C21_1 C20_1 C19_1 120.3(10) . . ?
C21_1 C20_1 H20_1 119.8 . . ?
C19_1 C20_1 H20_1 119.8 . . ?
C20_1 C21_1 C22_1 121.7(8) . . ?
C20_1 C21_1 H21_1 119.2 . . ?
C22_1 C21_1 H21_1 119.2 . . ?
C23_1 C22_1 C21_1 118.4(9) . . ?
C23_1 C22_1 H22_1 120.8 . . ?
C21_1 C22_1 H22_1 120.8 . . ?
C22_1 C23_1 C18_1 120.7(9) . . ?
C22_1 C23_1 H23_1 119.7 . . ?
C18_1 C23_1 H23_1 119.7 . . ?
C2_1 C24_1 H24A_1 109.5 . . ?
C2_1 C24_1 H24B_1 109.5 . . ?
H24A_1 C24_1 H24B_1 109.5 . . ?
C2_1 C24_1 H24C_1 109.5 . . ?
H24A_1 C24_1 H24C_1 109.5 . . ?
H24B_1 C24_1 H24C_1 109.5 . . ?
C1_2 N1_2 C4_2 113.3(5) . . ?
C1_2 N1_2 H1N_2 132(6) . . ?
C4_2 N1_2 H1N_2 115(6) . . ?
O1_2 C1_2 N1_2 124.4(6) . . ?
O1_2 C1_2 C2_2 124.9(6) . . ?
N1_2 C1_2 C2_2 110.6(5) . . ?
C1_2 C2_2 C18_2 110.3(5) . . ?
C1_2 C2_2 C24_2 107.4(5) . . ?
C18_2 C2_2 C24_2 112.6(6) . . ?
C1_2 C2_2 C3_2 101.5(5) . . ?
C18_2 C2_2 C3_2 111.9(5) . . ?
C24_2 C2_2 C3_2 112.5(5) . . ?
C12_2 C3_2 C4_2 117.3(6) . . ?
C12_2 C3_2 C2_2 116.9(5) . . ?
C4_2 C3_2 C2_2 104.8(5) . . ?
C12_2 C3_2 H3_2 105.6 . . ?
C4_2 C3_2 H3_2 105.6 . . ?
C2_2 C3_2 H3_2 105.6 . . ?
N1_2 C4_2 C3_2 103.3(5) . . ?
N1_2 C4_2 C5_2 111.8(5) . . ?
C3_2 C4_2 C5_2 115.5(6) . . ?
N1_2 C4_2 H4_2 108.7 . . ?
C3_2 C4_2 H4_2 108.7 . . ?
C5_2 C4_2 H4_2 108.7 . . ?
C6_2 C5_2 C4_2 114.7(6) . . ?
C6_2 C5_2 H5A_2 108.6 . . ?
C4_2 C5_2 H5A_2 108.6 . . ?
C6_2 C5_2 H5B_2 108.6 . . ?
C4_2 C5_2 H5B_2 108.6 . . ?
H5A_2 C5_2 H5B_2 107.6 . . ?
C7_2 C6_2 C11_2 116.4(7) . . ?
C7_2 C6_2 C5_2 120.7(6) . . ?
C11_2 C6_2 C5_2 122.8(7) . . ?
C8_2 C7_2 C6_2 121.7(7) . . ?
C8_2 C7_2 H7_2 119.2 . . ?
C6_2 C7_2 H7_2 119.2 . . ?
C7_2 C8_2 C9_2 120.4(8) . . ?
C7_2 C8_2 H8_2 119.8 . . ?
C9_2 C8_2 H8_2 119.8 . . ?
C10_2 C9_2 C8_2 119.2(9) . . ?
C10_2 C9_2 H9_2 120.4 . . ?
C8_2 C9_2 H9_2 120.4 . . ?
C9_2 C10_2 C11_2 121.0(8) . . ?
C9_2 C10_2 H10_2 119.5 . . ?
C11_2 C10_2 H10_2 119.5 . . ?
C10_2 C11_2 C6_2 121.3(9) . . ?
C10_2 C11_2 H11_2 119.3 . . ?
C6_2 C11_2 H11_2 119.3 . . ?
C13_2 C12_2 C17_2 117.4(7) . . ?
C13_2 C12_2 C3_2 119.9(7) . . ?
C17_2 C12_2 C3_2 122.7(7) . . ?
C12_2 C13_2 C14_2 122.0(9) . . ?
C12_2 C13_2 H13_2 119.0 . . ?
C14_2 C13_2 H13_2 119.0 . . ?
C13_2 C14_2 C15_2 119.7(9) . . ?
C13_2 C14_2 H14_2 120.1 . . ?
C15_2 C14_2 H14_2 120.1 . . ?
C16_2 C15_2 C14_2 119.7(8) . . ?
C16_2 C15_2 H15_2 120.2 . . ?
C14_2 C15_2 H15_2 120.2 . . ?
C15_2 C16_2 C17_2 121.5(9) . . ?
C15_2 C16_2 H16_2 119.2 . . ?
C17_2 C16_2 H16_2 119.2 . . ?
C12_2 C17_2 C16_2 119.6(9) . . ?
C12_2 C17_2 H17_2 120.2 . . ?
C16_2 C17_2 H17_2 120.2 . . ?
C19_2 C18_2 C23_2 117.7(7) . . ?
C19_2 C18_2 C2_2 122.9(6) . . ?
C23_2 C18_2 C2_2 119.4(6) . . ?
C18_2 C19_2 C20_2 121.3(8) . . ?
C18_2 C19_2 H19_2 119.3 . . ?
C20_2 C19_2 H19_2 119.3 . . ?
C21_2 C20_2 C19_2 119.4(8) . . ?
C21_2 C20_2 H20_2 120.3 . . ?
C19_2 C20_2 H20_2 120.3 . . ?
C20_2 C21_2 C22_2 120.5(8) . . ?
C20_2 C21_2 H21_2 119.7 . . ?
C22_2 C21_2 H21_2 119.7 . . ?
C23_2 C22_2 C21_2 119.5(8) . . ?
C23_2 C22_2 H22_2 120.2 . . ?
C21_2 C22_2 H22_2 120.2 . . ?
C22_2 C23_2 C18_2 121.5(7) . . ?
C22_2 C23_2 H23_2 119.3 . . ?
C18_2 C23_2 H23_2 119.3 . . ?
C2_2 C24_2 H24A_2 109.5 . . ?
C2_2 C24_2 H24B_2 109.5 . . ?
H24A_2 C24_2 H24B_2 109.5 . . ?
C2_2 C24_2 H24C_2 109.5 . . ?
H24A_2 C24_2 H24C_2 109.5 . . ?
H24B_2 C24_2 H24C_2 109.5 . . ?
Cl1 C101 Cl2 104.1(7) . . ?
Cl1 C101 H10A 110.9 . . ?
Cl2 C101 H10A 110.9 . . ?
Cl1 C101 H10B 110.9 . . ?
Cl2 C101 H10B 110.9 . . ?
H10A C101 H10B 108.9 . . ?
Cl4 C102 Cl3 114.4(9) . . ?
Cl4 C102 H10C 108.6 . . ?
Cl3 C102 H10C 108.6 . . ?
Cl4 C102 H10D 108.6 . . ?
Cl3 C102 H10D 108.6 . . ?
H10C C102 H10D 107.6 . . ?

loop_
_geom_bond_atom_site_label_1
_geom_bond_atom_site_label_2
_geom_bond_distance
_geom_bond_site_symmetry_2
_geom_bond_publ_flag
O1_1 C1_1 1.226(9) . ?
N1_1 C1_1 1.326(9) . ?
N1_1 C4_1 1.445(9) . ?
N1_1 H1N_1 0.79(6) . ?
C1_1 C2_1 1.553(8) . ?
C2_1 C12_1 1.503(9) . ?
C2_1 C24_1 1.535(9) . ?
C2_1 C3_1 1.556(9) . ?
C3_1 C18_1 1.517(8) . ?
C3_1 C4_1 1.554(9) . ?
C3_1 H3_1 1.0000 . ?
C4_1 C5_1 1.530(11) . ?
C4_1 H4_1 1.0000 . ?
C5_1 C6_1 1.520(14) . ?
C5_1 H5A_1 0.9900 . ?
C5_1 H5B_1 0.9900 . ?
C6_1 C7_1 1.372(16) . ?
C6_1 C11_1 1.402(11) . ?
C7_1 C8_1 1.399(18) . ?
C7_1 H7_1 0.9500 . ?
C8_1 C9_1 1.360(16) . ?
C8_1 H8_1 0.9500 . ?
C9_1 C10_1 1.394(17) . ?
C9_1 H9_1 0.9500 . ?
C10_1 C11_1 1.363(15) . ?
C10_1 H10_1 0.9500 . ?
C11_1 H11_1 0.9500 . ?
C12_1 C13_1 1.397(9) . ?
C12_1 C17_1 1.409(10) . ?
C13_1 C14_1 1.393(12) . ?
C13_1 H13_1 0.9500 . ?
C14_1 C15_1 1.384(15) . ?
C14_1 H14_1 0.9500 . ?
C15_1 C16_1 1.367(14) . ?
C15_1 H15_1 0.9500 . ?
C16_1 C17_1 1.368(10) . ?
C16_1 H16_1 0.9500 . ?
C17_1 H17_1 0.9500 . ?
C18_1 C19_1 1.380(12) . ?
C18_1 C23_1 1.402(12) . ?
C19_1 C20_1 1.419(11) . ?
C19_1 H19_1 0.9500 . ?
C20_1 C21_1 1.324(15) . ?
C20_1 H20_1 0.9500 . ?
C21_1 C22_1 1.409(16) . ?
C21_1 H21_1 0.9500 . ?
C22_1 C23_1 1.396(11) . ?
C22_1 H22_1 0.9500 . ?
C23_1 H23_1 0.9500 . ?
C24_1 H24A_1 0.9800 . ?
C24_1 H24B_1 0.9800 . ?
C24_1 H24C_1 0.9800 . ?
O1_2 C1_2 1.258(8) . ?
N1_2 C1_2 1.319(9) . ?
N1_2 C4_2 1.473(9) . ?
N1_2 H1N_2 0.79(6) . ?
C1_2 C2_2 1.516(8) . ?
C2_2 C18_2 1.523(10) . ?
C2_2 C24_2 1.540(9) . ?
C2_2 C3_2 1.571(9) . ?
C3_2 C12_2 1.504(9) . ?
C3_2 C4_2 1.506(9) . ?
C3_2 H3_2 1.0000 . ?
C4_2 C5_2 1.550(10) . ?
C4_2 H4_2 1.0000 . ?
C5_2 C6_2 1.461(11) . ?
C5_2 H5A_2 0.9900 . ?
C5_2 H5B_2 0.9900 . ?
C6_2 C7_2 1.403(11) . ?
C6_2 C11_2 1.407(10) . ?
C7_2 C8_2 1.354(13) . ?
C7_2 H7_2 0.9500 . ?
C8_2 C9_2 1.399(14) . ?
C8_2 H8_2 0.9500 . ?
C9_2 C10_2 1.354(14) . ?
C9_2 H9_2 0.9500 . ?
C10_2 C11_2 1.369(13) . ?
C10_2 H10_2 0.9500 . ?
C11_2 H11_2 0.9500 . ?
C12_2 C13_2 1.373(12) . ?
C12_2 C17_2 1.386(11) . ?
C13_2 C14_2 1.373(11) . ?
C13_2 H13_2 0.9500 . ?
C14_2 C15_2 1.380(15) . ?
C14_2 H14_2 0.9500 . ?
C15_2 C16_2 1.319(15) . ?
C15_2 H15_2 0.9500 . ?
C16_2 C17_2 1.408(12) . ?
C16_2 H16_2 0.9500 . ?
C17_2 H17_2 0.9500 . ?
C18_2 C19_2 1.370(9) . ?
C18_2 C23_2 1.408(10) . ?
C19_2 C20_2 1.398(12) . ?
C19_2 H19_2 0.9500 . ?
C20_2 C21_2 1.360(14) . ?
C20_2 H20_2 0.9500 . ?
C21_2 C22_2 1.394(13) . ?
C21_2 H21_2 0.9500 . ?
C22_2 C23_2 1.356(11) . ?
C22_2 H22_2 0.9500 . ?
C23_2 H23_2 0.9500 . ?
C24_2 H24A_2 0.9800 . ?
C24_2 H24B_2 0.9800 . ?
C24_2 H24C_2 0.9800 . ?
Cl1 C101 1.751(16) . ?
Cl2 C101 1.834(16) . ?
C101 H10A 0.9900 . ?
C101 H10B 0.9900 . ?
Cl3 C102 1.78(2) . ?
Cl4 C102 1.71(2) . ?
C102 H10C 0.9900 . ?
C102 H10D 0.9900 . ?

loop_
_geom_hbond_atom_site_label_D
_geom_hbond_atom_site_label_H
_geom_hbond_atom_site_label_A
_geom_hbond_distance_DH
_geom_hbond_distance_HA
_geom_hbond_distance_DA
_geom_hbond_angle_DHA
_geom_hbond_site_symmetry_A
_geom_hbond_publ_flag
N1_1 H1N_1 O1_2 0.79(6) 2.13(7) 2.882(7) 159(8) 4_565 yes
N1_2 H1N_2 O1_1 0.79(6) 2.13(7) 2.872(7) 158(8) 4_465 yes
C4_2 H4_2 Cl3 1.00 2.88 3.678(9) 137.4 1_565 yes
C101 H10A O1_2 0.99 2.34 3.132(14) 136.9 . yes
C102 H10C O1_1 0.99 2.25 3.104(14) 143.7 . yes

loop_
_geom_torsion_atom_site_label_1
_geom_torsion_atom_site_label_2
_geom_torsion_atom_site_label_3
_geom_torsion_atom_site_label_4
_geom_torsion
_geom_torsion_site_symmetry_1
_geom_torsion_site_symmetry_2
_geom_torsion_site_symmetry_3
_geom_torsion_site_symmetry_4
_geom_torsion_publ_flag
C4_1 N1_1 C1_1 O1_1 171.9(7) . . . . ?
C4_1 N1_1 C1_1 C2_1 -7.0(8) . . . . ?
O1_1 C1_1 C2_1 C12_1 50.4(8) . . . . ?
N1_1 C1_1 C2_1 C12_1 -130.7(6) . . . . ?
O1_1 C1_1 C2_1 C24_1 -73.8(8) . . . . ?
N1_1 C1_1 C2_1 C24_1 105.0(6) . . . . ?
O1_1 C1_1 C2_1 C3_1 168.2(6) . . . . ?
N1_1 C1_1 C2_1 C3_1 -12.9(7) . . . . ?
C12_1 C2_1 C3_1 C18_1 -87.8(7) . . . . ?
C24_1 C2_1 C3_1 C18_1 41.7(8) . . . . ?
C1_1 C2_1 C3_1 C18_1 154.5(6) . . . . ?
C12_1 C2_1 C3_1 C4_1 143.8(5) . . . . ?
C24_1 C2_1 C3_1 C4_1 -86.7(6) . . . . ?
C1_1 C2_1 C3_1 C4_1 26.1(6) . . . . ?
C1_1 N1_1 C4_1 C5_1 146.4(7) . . . . ?
C1_1 N1_1 C4_1 C3_1 23.6(8) . . . . ?
C18_1 C3_1 C4_1 N1_1 -158.7(6) . . . . ?
C2_1 C3_1 C4_1 N1_1 -29.6(7) . . . . ?
C18_1 C3_1 C4_1 C5_1 80.5(8) . . . . ?
C2_1 C3_1 C4_1 C5_1 -150.4(6) . . . . ?
N1_1 C4_1 C5_1 C6_1 -67.6(8) . . . . ?
C3_1 C4_1 C5_1 C6_1 46.8(9) . . . . ?
C4_1 C5_1 C6_1 C7_1 -97.6(9) . . . . ?
C4_1 C5_1 C6_1 C11_1 83.3(9) . . . . ?
C11_1 C6_1 C7_1 C8_1 -0.5(13) . . . . ?
C5_1 C6_1 C7_1 C8_1 -179.7(8) . . . . ?
C6_1 C7_1 C8_1 C9_1 -1.3(15) . . . . ?
C7_1 C8_1 C9_1 C10_1 1.7(16) . . . . ?
C8_1 C9_1 C10_1 C11_1 -0.3(14) . . . . ?
C9_1 C10_1 C11_1 C6_1 -1.7(13) . . . . ?
C7_1 C6_1 C11_1 C10_1 2.0(12) . . . . ?
C5_1 C6_1 C11_1 C10_1 -178.8(8) . . . . ?
C24_1 C2_1 C12_1 C13_1 -11.8(9) . . . . ?
C1_1 C2_1 C12_1 C13_1 -131.2(7) . . . . ?
C3_1 C2_1 C12_1 C13_1 117.1(7) . . . . ?
C24_1 C2_1 C12_1 C17_1 170.9(6) . . . . ?
C1_1 C2_1 C12_1 C17_1 51.5(8) . . . . ?
C3_1 C2_1 C12_1 C17_1 -60.2(7) . . . . ?
C17_1 C12_1 C13_1 C14_1 -1.0(11) . . . . ?
C2_1 C12_1 C13_1 C14_1 -178.4(7) . . . . ?
C12_1 C13_1 C14_1 C15_1 1.0(13) . . . . ?
C13_1 C14_1 C15_1 C16_1 0.0(13) . . . . ?
C14_1 C15_1 C16_1 C17_1 -0.9(13) . . . . ?
C15_1 C16_1 C17_1 C12_1 0.9(11) . . . . ?
C13_1 C12_1 C17_1 C16_1 0.1(10) . . . . ?
C2_1 C12_1 C17_1 C16_1 177.6(6) . . . . ?
C4_1 C3_1 C18_1 C19_1 -139.1(7) . . . . ?
C2_1 C3_1 C18_1 C19_1 97.9(8) . . . . ?
C4_1 C3_1 C18_1 C23_1 39.2(10) . . . . ?
C2_1 C3_1 C18_1 C23_1 -83.7(9) . . . . ?
C23_1 C18_1 C19_1 C20_1 0.8(12) . . . . ?
C3_1 C18_1 C19_1 C20_1 179.2(7) . . . . ?
C18_1 C19_1 C20_1 C21_1 -1.5(13) . . . . ?
C19_1 C20_1 C21_1 C22_1 1.4(13) . . . . ?
C20_1 C21_1 C22_1 C23_1 -0.6(14) . . . . ?
C21_1 C22_1 C23_1 C18_1 0.0(14) . . . . ?
C19_1 C18_1 C23_1 C22_1 -0.1(12) . . . . ?
C3_1 C18_1 C23_1 C22_1 -178.4(8) . . . . ?
C4_2 N1_2 C1_2 O1_2 174.0(6) . . . . ?
C4_2 N1_2 C1_2 C2_2 -2.5(7) . . . . ?
O1_2 C1_2 C2_2 C18_2 51.6(8) . . . . ?
N1_2 C1_2 C2_2 C18_2 -132.0(6) . . . . ?
O1_2 C1_2 C2_2 C24_2 -71.5(8) . . . . ?
N1_2 C1_2 C2_2 C24_2 104.9(6) . . . . ?
O1_2 C1_2 C2_2 C3_2 170.4(6) . . . . ?
N1_2 C1_2 C2_2 C3_2 -13.2(6) . . . . ?
C1_2 C2_2 C3_2 C12_2 155.0(6) . . . . ?
C18_2 C2_2 C3_2 C12_2 -87.4(7) . . . . ?
C24_2 C2_2 C3_2 C12_2 40.5(8) . . . . ?
C1_2 C2_2 C3_2 C4_2 23.2(6) . . . . ?
C18_2 C2_2 C3_2 C4_2 140.8(5) . . . . ?
C24_2 C2_2 C3_2 C4_2 -91.3(6) . . . . ?
C1_2 N1_2 C4_2 C3_2 17.8(7) . . . . ?
C1_2 N1_2 C4_2 C5_2 142.6(6) . . . . ?
C12_2 C3_2 C4_2 N1_2 -156.2(6) . . . . ?
C2_2 C3_2 C4_2 N1_2 -24.7(6) . . . . ?
C12_2 C3_2 C4_2 C5_2 81.4(8) . . . . ?
C2_2 C3_2 C4_2 C5_2 -147.1(6) . . . . ?
N1_2 C4_2 C5_2 C6_2 -69.2(8) . . . . ?
C3_2 C4_2 C5_2 C6_2 48.5(8) . . . . ?
C4_2 C5_2 C6_2 C7_2 -91.3(8) . . . . ?
C4_2 C5_2 C6_2 C11_2 84.7(8) . . . . ?
C11_2 C6_2 C7_2 C8_2 2.4(10) . . . . ?
C5_2 C6_2 C7_2 C8_2 178.7(7) . . . . ?
C6_2 C7_2 C8_2 C9_2 -1.8(12) . . . . ?
C7_2 C8_2 C9_2 C10_2 1.5(12) . . . . ?
C8_2 C9_2 C10_2 C11_2 -1.9(13) . . . . ?
C9_2 C10_2 C11_2 C6_2 2.7(13) . . . . ?
C7_2 C6_2 C11_2 C10_2 -2.9(10) . . . . ?
C5_2 C6_2 C11_2 C10_2 -179.1(7) . . . . ?
C4_2 C3_2 C12_2 C13_2 -143.9(7) . . . . ?
C2_2 C3_2 C12_2 C13_2 90.4(8) . . . . ?
C4_2 C3_2 C12_2 C17_2 36.6(10) . . . . ?
C2_2 C3_2 C12_2 C17_2 -89.1(9) . . . . ?
C17_2 C12_2 C13_2 C14_2 0.2(12) . . . . ?
C3_2 C12_2 C13_2 C14_2 -179.3(8) . . . . ?
C12_2 C13_2 C14_2 C15_2 -0.4(14) . . . . ?
C13_2 C14_2 C15_2 C16_2 1.2(15) . . . . ?
C14_2 C15_2 C16_2 C17_2 -1.7(15) . . . . ?
C13_2 C12_2 C17_2 C16_2 -0.7(12) . . . . ?
C3_2 C12_2 C17_2 C16_2 178.8(7) . . . . ?
C15_2 C16_2 C17_2 C12_2 1.5(14) . . . . ?
C1_2 C2_2 C18_2 C19_2 -129.8(7) . . . . ?
C24_2 C2_2 C18_2 C19_2 -9.8(9) . . . . ?
C3_2 C2_2 C18_2 C19_2 118.0(7) . . . . ?
C1_2 C2_2 C18_2 C23_2 49.0(8) . . . . ?
C24_2 C2_2 C18_2 C23_2 168.9(6) . . . . ?
C3_2 C2_2 C18_2 C23_2 -63.3(8) . . . . ?
C23_2 C18_2 C19_2 C20_2 2.3(12) . . . . ?
C2_2 C18_2 C19_2 C20_2 -178.9(7) . . . . ?
C18_2 C19_2 C20_2 C21_2 -1.0(14) . . . . ?
C19_2 C20_2 C21_2 C22_2 -1.9(14) . . . . ?
C20_2 C21_2 C22_2 C23_2 3.5(13) . . . . ?
C21_2 C22_2 C23_2 C18_2 -2.2(11) . . . . ?
C19_2 C18_2 C23_2 C22_2 -0.7(10) . . . . ?
C2_2 C18_2 C23_2 C22_2 -179.5(6) . . . . ?
